data_2237492
loop_
_publ_author_name
'Karunakar, Prashantha'
'Krishnamurthy, V.'
'Girija, C. R.'
'Krishna, V.'
'Vaidya, V. P.'
'Yamuna, A. J.'

_publ_section_title
;
 Ethyl 5-bromo-3-ethoxycarbonylamino-1-benzofuran-2-carboxylate
;
_journal_coeditor_code HG5285
_journal_issue 3
_journal_name_full 'Acta Crystallographica Section E'
_journal_page_first o342
_journal_paper_doi 10.1107/S1600536813002997
_journal_volume 69
_journal_year 2013
_chemical_formula_iupac 'C14 H14 Br N O5'
_chemical_formula_moiety 'C14 H14 Br N O5'
_chemical_formula_sum 'C14 H14 Br N O5'
_chemical_formula_weight 356.17
_chemical_melting_point 570.17
_chemical_name_systematic
;
Ethyl 5-bromo-3-ethoxycarbonylamino-1-benzofuran-2-carboxylate
;
_space_group_IT_number 14
_symmetry_cell_setting monoclinic
_symmetry_space_group_name_Hall '-P 2ybc'
_symmetry_space_group_name_H-M 'P 1 21/c 1'
_atom_sites_solution_hydrogens geom
_atom_sites_solution_primary direct
_atom_sites_solution_secondary difmap
_audit_creation_method SHELXL-97
_cell_angle_alpha 90.00
_cell_angle_beta 90.6530(10)
_cell_angle_gamma 90.00
_cell_formula_units_Z 4
_cell_length_a 14.1960(7)
_cell_length_b 4.8050(2)
_cell_length_c 22.1280(10)
_cell_measurement_reflns_used 4262
_cell_measurement_temperature 293(2)
_cell_measurement_theta_max 23.033
_cell_measurement_theta_min 2.321
_cell_volume 1509.29(12)
_computing_cell_refinement 'APEX2 and SAINT-Plus (Bruker, 2004)'
_computing_data_collection 'APEX2 (Bruker, 2004)'
_computing_data_reduction 'SAINT-plus and XPREP (Bruker, 2004)'
_computing_molecular_graphics 'ORTEP-3 for Windows (Farrugia, 2012) and Mercury (Macrae <i>et al.</i>, 2006)'
_computing_publication_material 'SHELXL97 (Sheldrick, 2008)'
_computing_structure_refinement 'SHELXL97 (Sheldrick, 2008)'
_computing_structure_solution 'SIR92 (Altomare <i>et al.</i>, 1993)'
_diffrn_ambient_temperature 293(2)
_diffrn_measured_fraction_theta_full 0.999
_diffrn_measured_fraction_theta_max 0.999
_diffrn_measurement_device_type 'Bruker Kappa APEXII CCD'
_diffrn_measurement_method '\w and \f scan'
_diffrn_radiation_monochromator graphite
_diffrn_radiation_source 'fine-focus sealed tube'
_diffrn_radiation_type MoK\a
_diffrn_radiation_wavelength 0.71073
_diffrn_reflns_av_R_equivalents 0.0290
_diffrn_reflns_av_sigmaI/netI 0.0247
_diffrn_reflns_limit_h_max 16
_diffrn_reflns_limit_h_min -16
_diffrn_reflns_limit_k_max 3
_diffrn_reflns_limit_k_min -5
_diffrn_reflns_limit_l_max 26
_diffrn_reflns_limit_l_min -26
_diffrn_reflns_number 14023
_diffrn_reflns_theta_full 25.00
_diffrn_reflns_theta_max 25.00
_diffrn_reflns_theta_min 2.32
_exptl_absorpt_coefficient_mu 2.743
_exptl_absorpt_correction_T_max 0.4998
_exptl_absorpt_correction_T_min 0.4258
_exptl_absorpt_correction_type multi-scan
_exptl_absorpt_process_details '(SADABS; Bruker, 2008)'
_exptl_crystal_colour 'pale yellow'
_exptl_crystal_density_diffrn 1.567
_exptl_crystal_density_method 'not measured'
_exptl_crystal_description needle
_exptl_crystal_F_000 720
_exptl_crystal_size_max 0.35
_exptl_crystal_size_mid 0.30
_exptl_crystal_size_min 0.30
_refine_diff_density_max 0.618
_refine_diff_density_min -0.600
_refine_ls_extinction_method none
_refine_ls_goodness_of_fit_ref 1.065
_refine_ls_hydrogen_treatment mixed
_refine_ls_matrix_type full
_refine_ls_number_parameters 223
_refine_ls_number_reflns 2660
_refine_ls_number_restraints 73
_refine_ls_restrained_S_all 1.071
_refine_ls_R_factor_all 0.0606
_refine_ls_R_factor_gt 0.0377
_refine_ls_shift/su_max 0.002
_refine_ls_shift/su_mean 0.000
_refine_ls_structure_factor_coef Fsqd
_refine_ls_weighting_details 'calc w=1/[\s^2^(Fo^2^)+(0.0427P)^2^+1.4490P] where P=(Fo^2^+2Fc^2^)/3'
_refine_ls_weighting_scheme calc
_refine_ls_wR_factor_gt 0.0886
_refine_ls_wR_factor_ref 0.1023
_reflns_number_gt 1969
_reflns_number_total 2660
_reflns_threshold_expression I>2sigma(I)
_cod_data_source_file hg5285.cif
_cod_data_source_block I
_cod_original_sg_symbol_H-M 'P 21/c'
_cod_database_code 2237492
_cod_database_fobs_code 2237492

loop_
_symmetry_equiv_pos_as_xyz
'x, y, z'
'-x, y+1/2, -z+1/2'
'-x, -y, -z'
'x, -y-1/2, z-1/2'

loop_
_atom_site_type_symbol
_atom_site_label
_atom_site_fract_x
_atom_site_fract_y
_atom_site_fract_z
_atom_site_U_iso_or_equiv
_atom_site_adp_type
_atom_site_calc_flag
_atom_site_refinement_flags
_atom_site_occupancy
_atom_site_symmetry_multiplicity
_atom_site_disorder_assembly
_atom_site_disorder_group
C C1 0.2061(3) 0.6782(7) 0.72919(15) 0.0527(9) Uani d . 1 1 . .
C C2 0.2889(3) 0.6822(9) 0.76285(17) 0.0676(11) Uani d . 1 1 . .
H H2 0.2934 0.7955 0.7968 0.081 Uiso calc R 1 1 . .
C C3 0.3644(3) 0.5218(10) 0.74686(17) 0.0698(11) Uani d . 1 1 . .
H H3 0.4204 0.5228 0.7691 0.084 Uiso calc R 1 1 . .
C C4 0.3527(3) 0.3576(8) 0.69566(16) 0.0526(9) Uani d . 1 1 A .
C C5 0.2708(2) 0.3532(7) 0.66123(14) 0.0439(8) Uani d . 1 1 . .
C C6 0.1954(3) 0.5175(7) 0.67849(15) 0.0474(8) Uani d . 1 1 . .
H H6 0.1394 0.5185 0.6563 0.057 Uiso calc R 1 1 . .
C C7 0.2883(2) 0.1515(6) 0.61445(14) 0.0424(8) Uani d . 1 1 . .
C C8 0.3765(2) 0.0536(7) 0.62420(16) 0.0508(9) Uani d . 1 1 A .
C C9 0.4290(3) -0.1488(9) 0.58970(19) 0.0630(10) Uani d D 1 1 . .
C C12 0.1724(2) 0.2280(7) 0.53506(14) 0.0432(8) Uani d . 1 1 . .
C C13 0.0721(3) 0.2372(8) 0.44862(16) 0.0632(10) Uani d . 1 1 . .
H H13A 0.1022 0.4094 0.4365 0.076 Uiso calc R 1 1 . .
H H13B 0.0132 0.2823 0.4680 0.076 Uiso calc R 1 1 . .
C C14 0.0547(4) 0.0582(11) 0.39524(19) 0.0908(15) Uani d . 1 1 . .
H H14A 0.1136 0.0126 0.3768 0.136 Uiso calc R 1 1 . .
H H14B 0.0154 0.1555 0.3667 0.136 Uiso calc R 1 1 . .
H H14C 0.0237 -0.1096 0.4076 0.136 Uiso calc R 1 1 . .
N N1 0.2276(2) 0.0576(6) 0.56904(13) 0.0486(7) Uani d D 1 1 . .
O O1 0.41846(17) 0.1771(6) 0.67389(11) 0.0614(7) Uani d . 1 1 . .
O O2 0.16059(19) 0.4717(5) 0.54388(12) 0.0640(7) Uani d . 1 1 . .
O O3 0.13305(17) 0.0840(5) 0.48991(10) 0.0550(6) Uani d . 1 1 . .
O O4 0.3952(2) -0.2753(7) 0.54795(14) 0.0803(9) Uani d . 1 1 A .
Br Br1 0.10487(3) 0.90618(9) 0.754534(18) 0.0721(2) Uani d . 1 1 . .
O O5 0.5138(10) -0.195(5) 0.6161(9) 0.081(4) Uani d PDU 0.52(2) 1 A 1
C C10 0.5720(9) -0.418(4) 0.5900(9) 0.090(3) Uani d PDU 0.52(2) 1 A 1
H H10A 0.5659 -0.5801 0.6159 0.108 Uiso calc PR 0.52(2) 1 A 1
H H10B 0.5444 -0.4668 0.5511 0.108 Uiso calc PR 0.52(2) 1 A 1
C C11 0.6683(13) -0.373(5) 0.5813(11) 0.114(5) Uani d PDU 0.52(2) 1 A 1
H H11A 0.6970 -0.5406 0.5670 0.171 Uiso calc PR 0.52(2) 1 A 1
H H11B 0.6974 -0.3182 0.6188 0.171 Uiso calc PR 0.52(2) 1 A 1
H H11C 0.6765 -0.2275 0.5519 0.171 Uiso calc PR 0.52(2) 1 A 1
O O5' 0.5217(11) -0.153(6) 0.6020(9) 0.080(4) Uani d PDU 0.48(2) 1 A 2
C C10' 0.5794(10) -0.328(4) 0.5639(9) 0.088(3) Uani d PDU 0.48(2) 1 A 2
H H10C 0.5601 -0.5219 0.5656 0.105 Uiso calc PR 0.48(2) 1 A 2
H H10D 0.5787 -0.2656 0.5223 0.105 Uiso calc PR 0.48(2) 1 A 2
C C11' 0.6704(12) -0.285(5) 0.5926(11) 0.109(5) Uani d PDU 0.48(2) 1 A 2
H H11D 0.7170 -0.3945 0.5724 0.163 Uiso calc PR 0.48(2) 1 A 2
H H11E 0.6675 -0.3409 0.6343 0.163 Uiso calc PR 0.48(2) 1 A 2
H H11F 0.6870 -0.0919 0.5904 0.163 Uiso calc PR 0.48(2) 1 A 2
H H1 0.236(3) -0.114(4) 0.5551(16) 0.066(12) Uiso d D 1 1 . .

loop_
_atom_site_aniso_label
_atom_site_aniso_U_11
_atom_site_aniso_U_22
_atom_site_aniso_U_33
_atom_site_aniso_U_12
_atom_site_aniso_U_13
_atom_site_aniso_U_23
C1 0.068(2) 0.044(2) 0.0463(19) -0.0026(17) 0.0021(18) -0.0018(16)
C2 0.086(3) 0.066(3) 0.051(2) -0.004(2) -0.004(2) -0.0180(19)
C3 0.071(3) 0.080(3) 0.057(2) -0.005(2) -0.023(2) -0.012(2)
C4 0.054(2) 0.053(2) 0.051(2) -0.0006(18) -0.0075(17) -0.0055(17)
C5 0.050(2) 0.0392(19) 0.0427(17) -0.0039(15) -0.0093(15) 0.0021(14)
C6 0.051(2) 0.0416(18) 0.0492(19) -0.0017(16) -0.0061(15) 0.0027(16)
C7 0.049(2) 0.0352(18) 0.0432(18) 0.0007(15) -0.0098(15) 0.0003(14)
C8 0.048(2) 0.051(2) 0.053(2) 0.0035(17) -0.0099(16) -0.0051(17)
C9 0.054(2) 0.063(3) 0.071(3) 0.010(2) -0.008(2) -0.008(2)
C12 0.048(2) 0.0358(19) 0.0461(18) 0.0001(15) -0.0073(15) -0.0025(15)
C13 0.073(3) 0.056(2) 0.060(2) 0.011(2) -0.026(2) -0.001(2)
C14 0.116(4) 0.096(4) 0.060(3) 0.015(3) -0.034(3) -0.008(3)
N1 0.0601(18) 0.0319(16) 0.0532(17) 0.0075(13) -0.0205(14) -0.0060(13)
O1 0.0541(15) 0.0690(17) 0.0606(15) 0.0056(13) -0.0196(12) -0.0128(13)
O2 0.087(2) 0.0361(14) 0.0685(16) 0.0102(13) -0.0289(14) -0.0078(12)
O3 0.0703(16) 0.0411(13) 0.0530(14) 0.0065(12) -0.0255(12) -0.0052(11)
O4 0.0720(19) 0.082(2) 0.087(2) 0.0160(16) -0.0124(16) -0.0337(18)
Br1 0.0910(4) 0.0599(3) 0.0658(3) 0.0063(2) 0.0203(2) -0.0064(2)
O5 0.051(4) 0.102(7) 0.089(8) 0.024(4) -0.008(4) -0.026(6)
C10 0.061(4) 0.116(8) 0.093(7) 0.018(5) 0.000(5) -0.025(6)
C11 0.103(8) 0.135(12) 0.104(9) 0.043(7) 0.002(7) -0.048(8)
O5' 0.054(4) 0.109(7) 0.078(7) 0.023(4) -0.009(4) -0.027(6)
C10' 0.064(4) 0.114(8) 0.086(7) 0.037(5) -0.003(5) -0.026(6)
C11' 0.085(7) 0.126(12) 0.116(9) 0.032(7) 0.038(6) -0.039(9)

loop_
_atom_type_symbol
_atom_type_description
_atom_type_scat_dispersion_real
_atom_type_scat_dispersion_imag
_atom_type_scat_source
C C 0.0033 0.0016 'International Tables Vol C Tables 4.2.6.8 and 6.1.1.4'
H H 0.0000 0.0000 'International Tables Vol C Tables 4.2.6.8 and 6.1.1.4'
N N 0.0061 0.0033 'International Tables Vol C Tables 4.2.6.8 and 6.1.1.4'
O O 0.0106 0.0060 'International Tables Vol C Tables 4.2.6.8 and 6.1.1.4'
Br Br -0.2901 2.4595 'International Tables Vol C Tables 4.2.6.8 and 6.1.1.4'

loop_
_geom_angle_atom_site_label_1
_geom_angle_atom_site_label_2
_geom_angle_atom_site_label_3
_geom_angle
C6 C1 C2 122.3(3)
C6 C1 Br1 119.4(3)
C2 C1 Br1 118.3(3)
C3 C2 C1 121.0(3)
C3 C2 H2 119.5
C1 C2 H2 119.5
C2 C3 C4 116.4(4)
C2 C3 H3 121.8
C4 C3 H3 121.8
O1 C4 C5 111.7(3)
O1 C4 C3 125.0(3)
C5 C4 C3 123.3(4)
C4 C5 C6 119.1(3)
C4 C5 C7 104.7(3)
C6 C5 C7 136.1(3)
C1 C6 C5 117.9(3)
C1 C6 H6 121.0
C5 C6 H6 121.0
C8 C7 N1 124.6(3)
C8 C7 C5 106.7(3)
N1 C7 C5 128.7(3)
C7 C8 O1 111.6(3)
C7 C8 C9 129.1(3)
O1 C8 C9 119.3(3)
O4 C9 O5' 122.1(10)
O4 C9 O5 126.6(10)
O4 C9 C8 122.8(3)
O5' C9 C8 114.4(11)
O5 C9 C8 110.1(10)
O2 C12 O3 124.8(3)
O2 C12 N1 125.5(3)
O3 C12 N1 109.7(3)
O3 C13 C14 107.5(3)
O3 C13 H13A 110.2
C14 C13 H13A 110.2
O3 C13 H13B 110.2
C14 C13 H13B 110.2
H13A C13 H13B 108.5
C13 C14 H14A 109.5
C13 C14 H14B 109.5
H14A C14 H14B 109.5
C13 C14 H14C 109.5
H14A C14 H14C 109.5
H14B C14 H14C 109.5
C12 N1 C7 123.7(3)
C12 N1 H1 116(3)
C7 N1 H1 118(2)
C4 O1 C8 105.3(3)
C12 O3 C13 116.8(3)
C9 O5 C10 116.7(14)
C11 C10 O5 119.5(12)
C11 C10 H10A 107.5
O5 C10 H10A 107.5
C11 C10 H10B 107.5
O5 C10 H10B 107.5
H10A C10 H10B 107.0
C10 C11 H11A 109.5
C10 C11 H11B 109.5
H11A C11 H11B 109.5
C10 C11 H11C 109.5
H11A C11 H11C 109.5
H11B C11 H11C 109.5
C9 O5' C10' 116.8(15)
C11' C10' O5' 99.7(13)
C11' C10' H10C 111.8
O5' C10' H10C 111.8
C11' C10' H10D 111.8
O5' C10' H10D 111.8
H10C C10' H10D 109.6
C10' C11' H11D 109.5
C10' C11' H11E 109.5
H11D C11' H11E 109.5
C10' C11' H11F 109.5
H11D C11' H11F 109.5
H11E C11' H11F 109.5

loop_
_geom_bond_atom_site_label_1
_geom_bond_atom_site_label_2
_geom_bond_distance
C1 C6 1.369(5)
C1 C2 1.385(5)
C1 Br1 1.897(4)
C2 C3 1.369(6)
C2 H2 0.9300
C3 C4 1.389(5)
C3 H3 0.9300
C4 O1 1.366(4)
C4 C5 1.384(5)
C5 C6 1.386(5)
C5 C7 1.442(4)
C6 H6 0.9300
C7 C8 1.352(5)
C7 N1 1.392(4)
C8 O1 1.379(4)
C8 C9 1.448(5)
C9 O4 1.201(5)
C9 O5' 1.342(15)
C9 O5 1.350(14)
C12 O2 1.199(4)
C12 O3 1.333(4)
C12 N1 1.354(4)
C13 O3 1.451(4)
C13 C14 1.480(5)
C13 H13A 0.9700
C13 H13B 0.9700
C14 H14A 0.9600
C14 H14B 0.9600
C14 H14C 0.9600
N1 H1 0.886(10)
O5 C10 1.476(14)
C10 C11 1.401(16)
C10 H10A 0.9700
C10 H10B 0.9700
C11 H11A 0.9600
C11 H11B 0.9600
C11 H11C 0.9600
O5' C10' 1.451(14)
C10' C11' 1.448(16)
C10' H10C 0.9700
C10' H10D 0.9700
C11' H11D 0.9600
C11' H11E 0.9600
C11' H11F 0.9600

loop_
_geom_hbond_atom_site_label_D
_geom_hbond_atom_site_label_H
_geom_hbond_atom_site_label_A
_geom_hbond_site_symmetry_A
_geom_hbond_distance_DH
_geom_hbond_distance_HA
_geom_hbond_distance_DA
_geom_hbond_angle_DHA
N1 H1 O4 . 0.890(10) 2.40(3) 2.909(4) 117(3)
N1 H1 O2 1_545 0.886(10) 2.27(2) 3.021(4) 142(3)
C10 H10B O4 3_646 0.970(10) 2.66(2) 3.427(4) 135(3)

loop_
_geom_torsion_atom_site_label_1
_geom_torsion_atom_site_label_2
_geom_torsion_atom_site_label_3
_geom_torsion_atom_site_label_4
_geom_torsion
C6 C1 C2 C3 -0.5(6)
Br1 C1 C2 C3 179.9(3)
C1 C2 C3 C4 -0.1(6)
C2 C3 C4 O1 -177.6(4)
C2 C3 C4 C5 0.7(6)
O1 C4 C5 C6 177.7(3)
C3 C4 C5 C6 -0.8(6)
O1 C4 C5 C7 0.1(4)
C3 C4 C5 C7 -178.3(4)
C2 C1 C6 C5 0.4(5)
Br1 C1 C6 C5 -180.0(2)
C4 C5 C6 C1 0.2(5)
C7 C5 C6 C1 176.8(4)
C4 C5 C7 C8 0.1(4)
C6 C5 C7 C8 -176.9(4)
C4 C5 C7 N1 177.0(3)
C6 C5 C7 N1 0.1(6)
N1 C7 C8 O1 -177.4(3)
C5 C7 C8 O1 -0.3(4)
N1 C7 C8 C9 4.1(6)
C5 C7 C8 C9 -178.8(4)
C7 C8 C9 O4 -5.6(7)
O1 C8 C9 O4 175.9(4)
C7 C8 C9 O5' 164.7(13)
O1 C8 C9 O5' -13.8(13)
C7 C8 C9 O5 -178.0(12)
O1 C8 C9 O5 3.5(13)
O2 C12 N1 C7 -9.0(6)
O3 C12 N1 C7 170.8(3)
C8 C7 N1 C12 -138.4(4)
C5 C7 N1 C12 45.2(5)
C5 C4 O1 C8 -0.3(4)
C3 C4 O1 C8 178.2(4)
C7 C8 O1 C4 0.3(4)
C9 C8 O1 C4 179.1(3)
O2 C12 O3 C13 0.4(5)
N1 C12 O3 C13 -179.4(3)
C14 C13 O3 C12 167.0(4)
O4 C9 O5 C10 2(2)
O5' C9 O5 C10 -78(7)
C8 C9 O5 C10 173.7(11)
C9 O5 C10 C11 136(2)
O4 C9 O5' C10' -3(2)
O5 C9 O5' C10' 109(8)
C8 C9 O5' C10' -173.0(13)
C9 O5' C10' C11' -178(2)
